data_2237495
loop_
_publ_author_name
'Ding, Chun-Lei'
'Wu, Yong-Jie'
'Zhang, Yi'
'Zhou, Li'

_publ_section_title
;
 (4-Ethylcyclohexyl)(4-methoxyphenyl)methanone
;
_journal_coeditor_code HG5288
_journal_issue 3
_journal_name_full 'Acta Crystallographica Section E'
_journal_page_first o348
_journal_paper_doi 10.1107/S1600536813003279
_journal_volume 69
_journal_year 2013
_chemical_formula_iupac 'C16 H22 O2'
_chemical_formula_moiety 'C16 H22 O2'
_chemical_formula_sum 'C16 H22 O2'
_chemical_formula_weight 246.34
_chemical_name_systematic
;
(4-Ethylcyclohexyl)(4-methoxyphenyl)methanone
;
_space_group_IT_number 14
_symmetry_cell_setting monoclinic
_symmetry_space_group_name_Hall '-P 2ybc'
_symmetry_space_group_name_H-M 'P 1 21/c 1'
_atom_sites_solution_hydrogens geom
_atom_sites_solution_primary direct
_atom_sites_solution_secondary difmap
_audit_creation_method SHELXL-97
_cell_angle_alpha 90.00
_cell_angle_beta 94.674(4)
_cell_angle_gamma 90.00
_cell_formula_units_Z 4
_cell_length_a 7.613(2)
_cell_length_b 5.7513(15)
_cell_length_c 31.085(9)
_cell_measurement_reflns_used 3595
_cell_measurement_temperature 113(2)
_cell_measurement_theta_max 27.9
_cell_measurement_theta_min 1.3
_cell_volume 1356.5(6)
_computing_cell_refinement '<i>CrystalClear-SM Expert</i> (Rigaku/MSC, 2009)'
_computing_data_collection '<i>CrystalClear-SM Expert</i> (Rigaku/MSC, 2009)'
_computing_data_reduction '<i>CrystalClear-SM Expert</i> (Rigaku/MSC, 2009)'
_computing_molecular_graphics 'SHELXTL (Sheldrick, 2008)'
_computing_publication_material 'SHELXTL (Sheldrick, 2008)'
_computing_structure_refinement 'SHELXL97 (Sheldrick, 2008)'
_computing_structure_solution 'SHELXS97 (Sheldrick, 2008)'
_diffrn_ambient_temperature 113(2)
_diffrn_detector_area_resol_mean 14.63
_diffrn_measured_fraction_theta_full 0.998
_diffrn_measured_fraction_theta_max 0.998
_diffrn_measurement_device_type 'Rigaku Saturn CCD area-detector'
_diffrn_measurement_method '\w and \f scans'
_diffrn_radiation_monochromator multilayer
_diffrn_radiation_source 'rotating anode'
_diffrn_radiation_type MoK\a
_diffrn_radiation_wavelength 0.71073
_diffrn_reflns_av_R_equivalents 0.0424
_diffrn_reflns_av_sigmaI/netI 0.0537
_diffrn_reflns_limit_h_max 10
_diffrn_reflns_limit_h_min -9
_diffrn_reflns_limit_k_max 7
_diffrn_reflns_limit_k_min -6
_diffrn_reflns_limit_l_max 40
_diffrn_reflns_limit_l_min -40
_diffrn_reflns_number 13145
_diffrn_reflns_theta_full 27.86
_diffrn_reflns_theta_max 27.86
_diffrn_reflns_theta_min 1.31
_diffrn_standards_decay_% 0
_diffrn_standards_interval_count 0
_diffrn_standards_interval_time 0
_diffrn_standards_number 0
_exptl_absorpt_coefficient_mu 0.077
_exptl_absorpt_correction_T_max 0.9923
_exptl_absorpt_correction_T_min 0.9847
_exptl_absorpt_correction_type multi-scan
_exptl_absorpt_process_details '(Crystalclear; Rigaku/MSC, 2009)'
_exptl_crystal_colour Colorless
_exptl_crystal_density_diffrn 1.206
_exptl_crystal_density_method 'not measured'
_exptl_crystal_description Prism
_exptl_crystal_F_000 536
_exptl_crystal_size_max 0.20
_exptl_crystal_size_mid 0.18
_exptl_crystal_size_min 0.10
_refine_diff_density_max 0.248
_refine_diff_density_min -0.181
_refine_ls_extinction_method none
_refine_ls_goodness_of_fit_ref 1.057
_refine_ls_hydrogen_treatment constr
_refine_ls_matrix_type full
_refine_ls_number_parameters 165
_refine_ls_number_reflns 3235
_refine_ls_number_restraints 0
_refine_ls_restrained_S_all 1.057
_refine_ls_R_factor_all 0.0656
_refine_ls_R_factor_gt 0.0498
_refine_ls_shift/su_max 0.001
_refine_ls_shift/su_mean 0.000
_refine_ls_structure_factor_coef Fsqd
_refine_ls_weighting_details 'calc w=1/[\s^2^(Fo^2^)+(0.0684P)^2^+0.0117P] where P=(Fo^2^+2Fc^2^)/3'
_refine_ls_weighting_scheme calc
_refine_ls_wR_factor_gt 0.1273
_refine_ls_wR_factor_ref 0.1393
_reflns_number_gt 2576
_reflns_number_total 3235
_reflns_threshold_expression I>2sigma(I)
_cod_data_source_file hg5288.cif
_cod_data_source_block I
_cod_original_sg_symbol_H-M 'P 21/c'
_cod_database_code 2237495
_cod_database_fobs_code 2237495

loop_
_symmetry_equiv_pos_as_xyz
'x, y, z'
'-x, y+1/2, -z+1/2'
'-x, -y, -z'
'x, -y-1/2, z-1/2'

loop_
_atom_site_type_symbol
_atom_site_label
_atom_site_fract_x
_atom_site_fract_y
_atom_site_fract_z
_atom_site_U_iso_or_equiv
_atom_site_adp_type
_atom_site_calc_flag
_atom_site_refinement_flags
_atom_site_occupancy
_atom_site_symmetry_multiplicity
O O1 0.34006(12) 0.74119(17) 0.16856(3) 0.0272(3) Uani d . 1 1
O O2 0.05937(15) 0.53751(18) 0.34949(3) 0.0352(3) Uani d . 1 1
C C1 0.3969(2) 0.9518(3) 0.14967(4) 0.0316(4) Uani d . 1 1
H H1A 0.3107 1.0750 0.1536 0.047 Uiso calc R 1 1
H H1B 0.4073 0.9276 0.1188 0.047 Uiso calc R 1 1
H H1C 0.5117 0.9974 0.1637 0.047 Uiso calc R 1 1
C C2 0.29562(17) 0.7517(2) 0.21018(4) 0.0215(3) Uani d . 1 1
C C3 0.20950(17) 0.5560(2) 0.22446(4) 0.0229(3) Uani d . 1 1
H H3 0.1869 0.4273 0.2057 0.028 Uiso calc R 1 1
C C4 0.15706(17) 0.5488(2) 0.26592(4) 0.0212(3) Uani d . 1 1
H H4 0.0986 0.4147 0.2755 0.025 Uiso calc R 1 1
C C5 0.18896(17) 0.7370(2) 0.29413(4) 0.0198(3) Uani d . 1 1
C C6 0.27745(17) 0.9302(2) 0.27951(4) 0.0215(3) Uani d . 1 1
H H6 0.3013 1.0582 0.2984 0.026 Uiso calc R 1 1
C C7 0.33165(18) 0.9393(2) 0.23779(4) 0.0215(3) Uani d . 1 1
H H7 0.3923 1.0718 0.2283 0.026 Uiso calc R 1 1
C C8 0.12147(18) 0.7220(2) 0.33787(4) 0.0229(3) Uani d . 1 1
C C9 0.13144(17) 0.9305(2) 0.36774(4) 0.0213(3) Uani d . 1 1
H H9 0.1151 1.0748 0.3499 0.026 Uiso calc R 1 1
C C10 -0.01352(18) 0.9211(2) 0.39925(4) 0.0245(3) Uani d . 1 1
H H10A -0.1303 0.9292 0.3828 0.029 Uiso calc R 1 1
H H10B -0.0061 0.7714 0.4150 0.029 Uiso calc R 1 1
C C11 0.00388(17) 1.1215(2) 0.43170(4) 0.0239(3) Uani d . 1 1
H H11A -0.0890 1.1069 0.4521 0.029 Uiso calc R 1 1
H H11B -0.0144 1.2708 0.4161 0.029 Uiso calc R 1 1
C C12 0.18477(18) 1.1241(2) 0.45716(4) 0.0219(3) Uani d . 1 1
H H12 0.2001 0.9730 0.4730 0.026 Uiso calc R 1 1
C C13 0.32707(18) 1.1398(2) 0.42528(4) 0.0235(3) Uani d . 1 1
H H13A 0.4446 1.1378 0.4414 0.028 Uiso calc R 1 1
H H13B 0.3147 1.2892 0.4095 0.028 Uiso calc R 1 1
C C14 0.31498(18) 0.9391(2) 0.39280(4) 0.0233(3) Uani d . 1 1
H H14A 0.3376 0.7903 0.4083 0.028 Uiso calc R 1 1
H H14B 0.4064 0.9588 0.3722 0.028 Uiso calc R 1 1
C C15 0.19885(19) 1.3203(3) 0.49047(4) 0.0264(3) Uani d . 1 1
H H15A 0.2086 1.4700 0.4751 0.032 Uiso calc R 1 1
H H15B 0.0886 1.3248 0.5053 0.032 Uiso calc R 1 1
C C16 0.3545(2) 1.2989(3) 0.52446(4) 0.0319(4) Uani d . 1 1
H H16A 0.3385 1.1616 0.5424 0.048 Uiso calc R 1 1
H H16B 0.3609 1.4383 0.5427 0.048 Uiso calc R 1 1
H H16C 0.4639 1.2832 0.5101 0.048 Uiso calc R 1 1

loop_
_atom_site_aniso_label
_atom_site_aniso_U_11
_atom_site_aniso_U_22
_atom_site_aniso_U_33
_atom_site_aniso_U_12
_atom_site_aniso_U_13
_atom_site_aniso_U_23
O1 0.0309(6) 0.0321(6) 0.0196(5) -0.0005(4) 0.0068(4) -0.0025(4)
O2 0.0550(7) 0.0257(6) 0.0261(6) -0.0095(5) 0.0099(5) 0.0028(4)
C1 0.0357(9) 0.0380(10) 0.0223(7) 0.0010(7) 0.0089(6) 0.0029(6)
C2 0.0185(7) 0.0272(8) 0.0186(6) 0.0026(6) 0.0004(5) -0.0004(5)
C3 0.0230(7) 0.0221(8) 0.0234(7) 0.0009(6) 0.0000(5) -0.0032(5)
C4 0.0197(7) 0.0188(7) 0.0247(7) -0.0007(5) -0.0008(5) 0.0022(5)
C5 0.0200(7) 0.0209(7) 0.0180(6) 0.0014(5) -0.0012(5) 0.0012(5)
C6 0.0231(7) 0.0220(8) 0.0188(7) 0.0000(6) -0.0010(5) -0.0005(5)
C7 0.0212(7) 0.0216(8) 0.0218(7) -0.0007(5) 0.0018(5) 0.0016(5)
C8 0.0233(7) 0.0232(8) 0.0216(7) 0.0001(6) -0.0008(5) 0.0038(5)
C9 0.0252(8) 0.0221(8) 0.0167(6) -0.0005(6) 0.0022(5) 0.0025(5)
C10 0.0237(8) 0.0296(8) 0.0203(7) -0.0025(6) 0.0021(5) 0.0020(5)
C11 0.0224(7) 0.0300(8) 0.0198(6) 0.0019(6) 0.0057(5) 0.0019(5)
C12 0.0251(7) 0.0233(8) 0.0177(6) 0.0006(6) 0.0034(5) 0.0015(5)
C13 0.0229(7) 0.0257(8) 0.0221(7) -0.0018(6) 0.0026(5) 0.0001(5)
C14 0.0230(7) 0.0267(8) 0.0207(7) 0.0005(6) 0.0043(5) -0.0007(5)
C15 0.0316(8) 0.0260(8) 0.0221(7) 0.0012(6) 0.0043(6) -0.0015(5)
C16 0.0367(9) 0.0360(9) 0.0230(7) -0.0035(7) 0.0025(6) -0.0045(6)

loop_
_atom_type_symbol
_atom_type_description
_atom_type_scat_dispersion_real
_atom_type_scat_dispersion_imag
_atom_type_scat_source
C C 0.0033 0.0016 'International Tables Vol C Tables 4.2.6.8 and 6.1.1.4'
H H 0.0000 0.0000 'International Tables Vol C Tables 4.2.6.8 and 6.1.1.4'
O O 0.0106 0.0060 'International Tables Vol C Tables 4.2.6.8 and 6.1.1.4'

loop_
_geom_angle_atom_site_label_1
_geom_angle_atom_site_label_2
_geom_angle_atom_site_label_3
_geom_angle
C2 O1 C1 117.31(11)
O1 C1 H1A 109.5
O1 C1 H1B 109.5
H1A C1 H1B 109.5
O1 C1 H1C 109.5
H1A C1 H1C 109.5
H1B C1 H1C 109.5
O1 C2 C7 124.55(12)
O1 C2 C3 115.20(12)
C7 C2 C3 120.25(12)
C4 C3 C2 120.06(12)
C4 C3 H3 120.0
C2 C3 H3 120.0
C3 C4 C5 120.83(13)
C3 C4 H4 119.6
C5 C4 H4 119.6
C6 C5 C4 118.36(12)
C6 C5 C8 123.61(12)
C4 C5 C8 118.01(12)
C7 C6 C5 121.40(12)
C7 C6 H6 119.3
C5 C6 H6 119.3
C2 C7 C6 119.08(12)
C2 C7 H7 120.5
C6 C7 H7 120.5
O2 C8 C5 119.12(12)
O2 C8 C9 120.34(12)
C5 C8 C9 120.54(12)
C8 C9 C10 111.14(11)
C8 C9 C14 109.43(11)
C10 C9 C14 110.31(11)
C8 C9 H9 108.6
C10 C9 H9 108.6
C14 C9 H9 108.6
C11 C10 C9 111.47(11)
C11 C10 H10A 109.3
C9 C10 H10A 109.3
C11 C10 H10B 109.3
C9 C10 H10B 109.3
H10A C10 H10B 108.0
C10 C11 C12 111.94(11)
C10 C11 H11A 109.2
C12 C11 H11A 109.2
C10 C11 H11B 109.2
C12 C11 H11B 109.2
H11A C11 H11B 107.9
C13 C12 C15 112.37(11)
C13 C12 C11 108.69(11)
C15 C12 C11 111.55(11)
C13 C12 H12 108.0
C15 C12 H12 108.0
C11 C12 H12 108.0
C12 C13 C14 112.00(11)
C12 C13 H13A 109.2
C14 C13 H13A 109.2
C12 C13 H13B 109.2
C14 C13 H13B 109.2
H13A C13 H13B 107.9
C13 C14 C9 111.10(11)
C13 C14 H14A 109.4
C9 C14 H14A 109.4
C13 C14 H14B 109.4
C9 C14 H14B 109.4
H14A C14 H14B 108.0
C16 C15 C12 114.64(12)
C16 C15 H15A 108.6
C12 C15 H15A 108.6
C16 C15 H15B 108.6
C12 C15 H15B 108.6
H15A C15 H15B 107.6
C15 C16 H16A 109.5
C15 C16 H16B 109.5
H16A C16 H16B 109.5
C15 C16 H16C 109.5
H16A C16 H16C 109.5
H16B C16 H16C 109.5

loop_
_geom_bond_atom_site_label_1
_geom_bond_atom_site_label_2
_geom_bond_distance
O1 C2 1.3649(15)
O1 C1 1.4286(16)
O2 C8 1.2281(16)
C1 H1A 0.9800
C1 H1B 0.9800
C1 H1C 0.9800
C2 C7 1.3923(18)
C2 C3 1.3933(19)
C3 C4 1.3805(18)
C3 H3 0.9500
C4 C5 1.4017(18)
C4 H4 0.9500
C5 C6 1.3941(18)
C5 C8 1.4946(18)
C6 C7 1.3935(17)
C6 H6 0.9500
C7 H7 0.9500
C8 C9 1.5146(18)
C9 C10 1.5352(18)
C9 C14 1.5441(18)
C9 H9 1.0000
C10 C11 1.5302(18)
C10 H10A 0.9900
C10 H10B 0.9900
C11 C12 1.5313(18)
C11 H11A 0.9900
C11 H11B 0.9900
C12 C13 1.5294(18)
C12 C15 1.5295(18)
C12 H12 1.0000
C13 C14 1.5315(18)
C13 H13A 0.9900
C13 H13B 0.9900
C14 H14A 0.9900
C14 H14B 0.9900
C15 C16 1.5269(19)
C15 H15A 0.9900
C15 H15B 0.9900
C16 H16A 0.9800
C16 H16B 0.9800
C16 H16C 0.9800

loop_
_geom_torsion_atom_site_label_1
_geom_torsion_atom_site_label_2
_geom_torsion_atom_site_label_3
_geom_torsion_atom_site_label_4
_geom_torsion
C1 O1 C2 C7 -12.28(19)
C1 O1 C2 C3 168.14(11)
O1 C2 C3 C4 -179.40(11)
C7 C2 C3 C4 1.0(2)
C2 C3 C4 C5 0.1(2)
C3 C4 C5 C6 -1.00(19)
C3 C4 C5 C8 177.29(12)
C4 C5 C6 C7 0.78(19)
C8 C5 C6 C7 -177.40(12)
O1 C2 C7 C6 179.23(12)
C3 C2 C7 C6 -1.21(19)
C5 C6 C7 C2 0.3(2)
C6 C5 C8 O2 -173.42(12)
C4 C5 C8 O2 8.38(19)
C6 C5 C8 C9 5.83(19)
C4 C5 C8 C9 -172.36(12)
O2 C8 C9 C10 -27.46(17)
C5 C8 C9 C10 153.29(12)
O2 C8 C9 C14 94.61(15)
C5 C8 C9 C14 -84.64(14)
C8 C9 C10 C11 175.81(10)
C14 C9 C10 C11 54.25(14)
C9 C10 C11 C12 -56.99(14)
C10 C11 C12 C13 57.33(14)
C10 C11 C12 C15 -178.23(11)
C15 C12 C13 C14 178.48(10)
C11 C12 C13 C14 -57.57(14)
C12 C13 C14 C9 57.13(15)
C8 C9 C14 C13 -176.81(11)
C10 C9 C14 C13 -54.24(14)
C13 C12 C15 C16 -72.27(15)
C11 C12 C15 C16 165.39(12)
